data_4027798
loop_
_publ_author_name
'Fernando Cagide-Fag\'in'
'Olaia Nieto-Garc\'ia'
'Hugo Lago-Santom\'e'
'Ricardo Alonso'

_publ_section_title
;
 Enantioselective Synthesis of Protected Nitrocyclohexitols with Five
 Stereocenters. Total Synthesis of (+)-Pancratistatin
;
_journal_name_full 'Journal of Organic Chemistry'
_journal_page_first 11377
_journal_page_last 11382
_journal_paper_doi 10.1021/jo3022567
_journal_volume 77
_journal_year 2012
_chemical_absolute_configuration ad
_chemical_compound_source 'synthesis as described'
_chemical_formula_moiety 'C20 H18 Br1 N1 O8'
_chemical_formula_sum 'C20 H18 Br N O8'
_chemical_formula_weight 480.26
_chemical_name_systematic
;
 ?
;
_space_group_IT_number 4
_symmetry_cell_setting monoclinic
_symmetry_Int_Tables_number 4
_symmetry_space_group_name_Hall 'P 2yb'
_symmetry_space_group_name_H-M 'P 1 21 1'
_atom_sites_solution_hydrogens geom
_atom_sites_solution_primary direct
_atom_sites_solution_secondary difmap
_audit_conform_dict_location ftp://ftp.iucr.org/pub/cif_core.dic
_audit_conform_dict_name cif_core.dic
_audit_conform_dict_version 2.3
_audit_creation_date 2007-02-27T17:21:52-00:00
_audit_creation_method 'WinGX routine CIF_UPDATE'
_cell_angle_alpha 90
_cell_angle_beta 102.011(5)
_cell_angle_gamma 90
_cell_formula_units_Z 2
_cell_length_a 7.8847(3)
_cell_length_b 8.9681(3)
_cell_length_c 14.7329(5)
_cell_measurement_reflns_used 1959
_cell_measurement_temperature 100(2)
_cell_measurement_theta_max 27.72
_cell_measurement_theta_min 2.64
_cell_measurement_wavelength 0.71073
_cell_volume 1018.97(6)
_computing_cell_refinement 'APPEX2 (BRUKER AXS, 2005)'
_computing_data_collection 'APPEX2 (BRUKER AXS, 2005)'
_computing_data_reduction 'APPEX2 (BRUKER AXS, 2005)'
_computing_molecular_graphics 'Ortep-3 for Windows (Farrugia, 1997)'
_computing_publication_material 'WinGX publication routines (Farrugia, 1999)'
_computing_structure_refinement 'SHELXL-97 (Sheldrick, 1997)'
_computing_structure_solution 'SIR-97  (Giacovazzo et all, 1999)'
_diffrn_ambient_temperature 100(2)
_diffrn_measured_fraction_theta_full 1
_diffrn_measured_fraction_theta_max 1
_diffrn_measurement_device 'four-circle diffractometer'
_diffrn_measurement_device_type 'BRUKER APPEX-II CCD'
_diffrn_measurement_method 'omega and phi scans'
_diffrn_radiation_monochromator graphite
_diffrn_radiation_probe x-ray
_diffrn_radiation_source 'fine-focus sealed tube'
_diffrn_radiation_type MoK\a
_diffrn_radiation_wavelength 0.7107
_diffrn_reflns_av_R_equivalents 0.0401
_diffrn_reflns_av_unetI/netI 0.0313
_diffrn_reflns_limit_h_max 11
_diffrn_reflns_limit_h_min -11
_diffrn_reflns_limit_k_max 13
_diffrn_reflns_limit_k_min -13
_diffrn_reflns_limit_l_max 21
_diffrn_reflns_limit_l_min 0
_diffrn_reflns_number 52665
_diffrn_reflns_theta_full 32.02
_diffrn_reflns_theta_max 32.02
_diffrn_reflns_theta_min 1.41
_exptl_absorpt_coefficient_mu 2.065
_exptl_absorpt_correction_T_max 0.76
_exptl_absorpt_correction_T_min 0.63
_exptl_absorpt_correction_type multi-scan
_exptl_absorpt_process_details 'BRUKER SADABS'
_exptl_crystal_colour Colourless
_exptl_crystal_density_diffrn 1.565
_exptl_crystal_description prism
_exptl_crystal_F_000 488
_exptl_crystal_size_max 0.17
_exptl_crystal_size_mid 0.13
_exptl_crystal_size_min 0.13
_refine_diff_density_max 0.504
_refine_diff_density_min -0.613
_refine_diff_density_rms 0.058
_refine_ls_abs_structure_details 'Flack H D (1983), Acta Cryst. A39, 876-881'
_refine_ls_abs_structure_Flack 0.001(4)
_refine_ls_extinction_method none
_refine_ls_goodness_of_fit_ref 1.233
_refine_ls_hydrogen_treatment constr
_refine_ls_matrix_type full
_refine_ls_number_parameters 304
_refine_ls_number_reflns 7087
_refine_ls_number_restraints 7
_refine_ls_restrained_S_all 1.238
_refine_ls_R_factor_all 0.045
_refine_ls_R_factor_gt 0.035
_refine_ls_shift/su_max 0.038
_refine_ls_shift/su_mean 0.003
_refine_ls_structure_factor_coef Fsqd
_refine_ls_weighting_details 'calc w=1/[\s^2^(Fo^2^)+(0.0282P)^2^+0.0683P] where P=(Fo^2^+2Fc^2^)/3'
_refine_ls_weighting_scheme calc
_refine_ls_wR_factor_gt 0.069
_refine_ls_wR_factor_ref 0.0711
_reflns_number_gt 6017
_reflns_number_total 7087
_reflns_threshold_expression >2sigma(I)
_cod_data_source_file jo3022567_si_002.cif
_cod_data_source_block ra02ky1n
_cod_database_code 4027798

loop_
_symmetry_equiv_pos_as_xyz
'x, y, z'
'-x, y+1/2, -z'

loop_
_atom_site_label
_atom_site_type_symbol
_atom_site_fract_x
_atom_site_fract_y
_atom_site_fract_z
_atom_site_U_iso_or_equiv
_atom_site_adp_type
_atom_site_occupancy
_atom_site_symmetry_multiplicity
_atom_site_calc_flag
_atom_site_refinement_flags
_atom_site_disorder_assembly
_atom_site_disorder_group
C1 C 0.7172(3) 0.6729(2) 0.52233(13) 0.0294(4) Uani 1 1 d . . .
C2 C 0.8145(11) 0.5366(7) 0.5130(6) 0.0246(11) Uani 0.629(6) 1 d P A 1
H2 H 0.9069 0.504 0.5587 0.03 Uiso 0.629(6) 1 calc PR A 1
C3 C 0.7593(14) 0.4622(11) 0.4329(5) 0.0215(12) Uani 0.629(6) 1 d P A 1
H3 H 0.8134 0.3729 0.4239 0.026 Uiso 0.629(6) 1 calc PR A 1
C4 C 0.6198(2) 0.51494(19) 0.35992(12) 0.0215(3) Uani 1 1 d . . .
C5 C 0.5269(3) 0.6411(2) 0.37556(13) 0.0277(4) Uani 1 1 d . A .
H5 H 0.4327 0.6725 0.3306 0.033 Uiso 1 1 calc R . .
C6 C 0.5745(3) 0.7197(2) 0.45777(13) 0.0310(4) Uani 1 1 d . A .
H6 H 0.5113 0.8027 0.4693 0.037 Uiso 1 1 calc R . .
C7 C 0.5597(2) 0.43065(18) 0.27207(11) 0.0193(3) Uani 1 1 d . A .
O8 O 0.43415(16) 0.45588(14) 0.21276(8) 0.0241(3) Uani 1 1 d . . .
O9 O 0.66794(15) 0.31332(12) 0.26862(8) 0.0185(2) Uani 1 1 d . . .
C10 C 0.6124(2) 0.20092(17) 0.20033(10) 0.0164(3) Uani 1 1 d . A .
H10 H 0.4878 0.1833 0.1934 0.02 Uiso 1 1 calc R . .
C11 C 0.7141(2) 0.06268(18) 0.24176(10) 0.0173(3) Uani 1 1 d . . .
H11 H 0.8373 0.0884 0.26 0.021 Uiso 1 1 calc R A .
C12 C 0.6941(2) -0.07387(18) 0.17687(11) 0.0175(3) Uani 1 1 d . A .
H12 H 0.5755 -0.1119 0.1696 0.021 Uiso 1 1 calc R . .
C13 C 0.7241(2) -0.02683(19) 0.07935(11) 0.0186(3) Uani 1 1 d . . .
H13 H 0.6972 -0.1101 0.0357 0.022 Uiso 1 1 calc R A .
C14 C 0.5965(2) 0.09895(19) 0.05071(10) 0.0182(3) Uani 1 1 d . A .
C15 C 0.6541(2) 0.23887(17) 0.10555(10) 0.0176(3) Uani 1 1 d . . .
H15 H 0.5877 0.3257 0.0776 0.021 Uiso 1 1 calc R A .
O16 O 0.83540(14) 0.26472(16) 0.11849(7) 0.0223(2) Uani 1 1 d . A .
C17 C 0.9227(2) 0.1717(2) 0.06413(12) 0.0235(4) Uani 1 1 d . . .
C18 C 1.1140(2) 0.2022(3) 0.09810(14) 0.0343(5) Uani 1 1 d . A .
H18A H 1.1795 0.1437 0.0629 0.051 Uiso 1 1 calc R . .
H18B H 1.1475 0.1763 0.1626 0.051 Uiso 1 1 calc R . .
H18C H 1.1366 0.3062 0.0904 0.051 Uiso 1 1 calc R . .
C19 C 0.8631(3) 0.2011(2) -0.03943(12) 0.0314(4) Uani 1 1 d . A .
H19A H 0.7417 0.1791 -0.0581 0.047 Uiso 1 1 calc R . .
H19B H 0.9273 0.1388 -0.0733 0.047 Uiso 1 1 calc R . .
H19C H 0.8828 0.3039 -0.0522 0.047 Uiso 1 1 calc R . .
O20 O 0.89842(16) 0.01869(14) 0.08679(9) 0.0235(3) Uani 1 1 d . A .
O21 O 0.45274(16) 0.08217(15) 0.00325(8) 0.0253(3) Uani 1 1 d . . .
N22 N 0.6460(2) 0.02497(17) 0.32826(10) 0.0238(3) Uani 1 1 d . A .
O23 O 0.7446(2) 0.04053(18) 0.40315(10) 0.0388(4) Uani 1 1 d . . .
O24 O 0.49505(18) -0.01589(16) 0.31667(10) 0.0303(3) Uani 1 1 d . . .
C25 C 0.8167(2) -0.19456(18) 0.21706(11) 0.0219(3) Uani 1 1 d . . .
Br1 Br 0.78495(3) 0.77999(2) 0.634750(14) 0.04282(7) Uani 1 1 d . A 2
O26 O 0.8099(7) -0.3336(5) 0.1891(3) 0.0266(7) Uani 0.629(6) 1 d PD A 1
C27 C 0.9609(7) -0.4095(5) 0.2469(4) 0.0298(9) Uani 0.629(6) 1 d PD A 1
H27 H 1.0022 -0.5051 0.2399 0.036 Uiso 0.629(6) 1 calc PR A 1
C28 C 1.0239(6) -0.3083(5) 0.3114(3) 0.0374(9) Uani 0.629(6) 1 d PD A 1
H28 H 1.1201 -0.3237 0.359 0.045 Uiso 0.629(6) 1 calc PR A 1
C29 C 0.9287(6) -0.1781(4) 0.2988(3) 0.0272(9) Uani 0.629(6) 1 d PD A 1
H29 H 0.9397 -0.0963 0.3384 0.033 Uiso 0.629(6) 1 calc PR A 1
O26B O 0.9680(7) -0.1774(5) 0.2786(4) 0.0266(7) Uani 0.371(6) 1 d PD A 2
C27B C 1.0496(9) -0.3328(6) 0.2822(5) 0.0298(9) Uani 0.371(6) 1 d PD A 2
H27B H 1.1585 -0.3624 0.3146 0.036 Uiso 0.371(6) 1 calc PR A 2
C28B C 0.9301(13) -0.4154(12) 0.2288(8) 0.0374(9) Uani 0.371(6) 1 d PD A 2
H28B H 0.9353 -0.5189 0.2273 0.045 Uiso 0.371(6) 1 calc PR A 2
C29B C 0.7995(18) -0.3359(14) 0.1764(11) 0.0272(9) Uani 0.371(6) 1 d PD A 2
H29B H 0.7175 -0.368 0.1253 0.033 Uiso 0.371(6) 1 calc PR A 2
C2B C 0.808(2) 0.5764(13) 0.4979(10) 0.030(2) Uani 0.371(6) 1 d P A 2
H2B H 0.9149 0.5586 0.5372 0.036 Uiso 0.371(6) 1 calc PR A 2
C3B C 0.766(3) 0.4858(18) 0.4128(9) 0.020(2) Uani 0.371(6) 1 d P A 2
H3B H 0.8404 0.4129 0.3987 0.024 Uiso 0.371(6) 1 calc PR A 2

loop_
_atom_site_aniso_label
_atom_site_aniso_U_11
_atom_site_aniso_U_22
_atom_site_aniso_U_33
_atom_site_aniso_U_23
_atom_site_aniso_U_13
_atom_site_aniso_U_12
C1 0.0398(11) 0.0258(9) 0.0270(9) -0.0129(7) 0.0169(8) -0.0099(8)
C2 0.027(2) 0.018(3) 0.027(3) -0.0027(18) 0.002(2) 0.011(2)
C3 0.027(2) 0.025(3) 0.014(3) 0.001(2) 0.008(2) 0.0046(19)
C4 0.0263(10) 0.0186(8) 0.0228(8) -0.0037(6) 0.0124(7) -0.0015(7)
C5 0.0424(11) 0.0191(8) 0.0240(8) 0.0008(6) 0.0120(8) 0.0077(8)
C6 0.0528(13) 0.0167(8) 0.0281(9) -0.0019(7) 0.0193(9) 0.0052(8)
C7 0.0213(8) 0.0176(7) 0.0215(7) -0.0002(6) 0.0103(7) 0.0007(6)
O8 0.0259(7) 0.0226(6) 0.0239(6) 0.0005(5) 0.0054(5) 0.0067(5)
O9 0.0196(6) 0.0163(6) 0.0196(5) -0.0045(4) 0.0037(4) 0.0028(4)
C10 0.0175(8) 0.0163(7) 0.0157(7) -0.0020(5) 0.0044(6) 0.0018(6)
C11 0.0183(8) 0.0177(7) 0.0161(7) 0.0015(5) 0.0038(6) 0.0029(6)
C12 0.0179(8) 0.0166(7) 0.0174(7) -0.0025(6) 0.0023(6) -0.0001(6)
C13 0.0196(8) 0.0183(7) 0.0182(7) -0.0036(6) 0.0048(6) 0.0012(6)
C14 0.0212(8) 0.0203(8) 0.0137(7) -0.0006(6) 0.0054(6) 0.0014(6)
C15 0.0179(8) 0.0178(8) 0.0171(7) -0.0001(5) 0.0039(6) 0.0017(6)
O16 0.0207(5) 0.0254(7) 0.0226(5) -0.0057(5) 0.0087(4) -0.0035(5)
C17 0.0218(9) 0.0264(9) 0.0250(8) -0.0041(7) 0.0114(7) -0.0024(7)
C18 0.0216(9) 0.0477(12) 0.0370(10) -0.0054(9) 0.0139(8) -0.0075(9)
C19 0.0370(11) 0.0359(11) 0.0250(9) -0.0011(8) 0.0146(8) -0.0053(9)
O20 0.0169(6) 0.0256(6) 0.0290(6) -0.0001(5) 0.0074(5) 0.0033(5)
O21 0.0213(7) 0.0334(7) 0.0195(5) -0.0021(5) 0.0000(5) 0.0022(5)
N22 0.0335(9) 0.0178(7) 0.0221(7) 0.0015(6) 0.0104(7) 0.0037(6)
O23 0.0532(10) 0.0456(9) 0.0156(6) 0.0018(6) 0.0021(6) -0.0031(8)
O24 0.0304(7) 0.0287(7) 0.0362(7) 0.0071(6) 0.0170(6) 0.0044(6)
C25 0.0272(9) 0.0158(9) 0.0222(7) 0.0022(6) 0.0040(6) 0.0041(6)
Br1 0.05477(14) 0.04082(12) 0.03620(10) -0.02292(9) 0.01715(9) -0.01262(11)
O26 0.0381(14) 0.0206(12) 0.0181(17) -0.0021(9) -0.0009(11) -0.0079(9)
C27 0.038(3) 0.0143(13) 0.042(3) 0.0130(14) 0.0197(18) 0.0142(12)
C28 0.0254(17) 0.057(2) 0.0289(19) 0.0072(16) 0.0027(12) 0.0131(15)
C29 0.0330(19) 0.0301(19) 0.0207(17) -0.0046(11) 0.0103(13) 0.0006(13)
O26B 0.0381(14) 0.0206(12) 0.0181(17) -0.0021(9) -0.0009(11) -0.0079(9)
C27B 0.038(3) 0.0143(13) 0.042(3) 0.0130(14) 0.0197(18) 0.0142(12)
C28B 0.0254(17) 0.057(2) 0.0289(19) 0.0072(16) 0.0027(12) 0.0131(15)
C29B 0.0330(19) 0.0301(19) 0.0207(17) -0.0046(11) 0.0103(13) 0.0006(13)
C2B 0.032(4) 0.025(6) 0.023(4) 0.000(4) -0.013(3) 0.013(4)
C3B 0.029(4) 0.028(6) 0.007(5) -0.002(3) 0.010(4) 0.000(4)

loop_
_atom_type_symbol
_atom_type_description
_atom_type_scat_dispersion_real
_atom_type_scat_dispersion_imag
_atom_type_scat_source
C C 0.0033 0.0016 'International Tables Vol C Tables 4.2.6.8 and 6.1.1.4'
H H 0 0 'International Tables Vol C Tables 4.2.6.8 and 6.1.1.4'
N N 0.0061 0.0033 'International Tables Vol C Tables 4.2.6.8 and 6.1.1.4'
O O 0.0106 0.006 'International Tables Vol C Tables 4.2.6.8 and 6.1.1.4'
Br Br -0.2901 2.4595 'International Tables Vol C Tables 4.2.6.8 and 6.1.1.4'

loop_
_geom_angle_atom_site_label_1
_geom_angle_atom_site_label_2
_geom_angle_atom_site_label_3
_geom_angle
C2B C1 C6 117.2(7)
C6 C1 C2 123.9(4)
C2B C1 Br1 122.7(7)
C6 C1 Br1 119.32(14)
C2 C1 Br1 116.6(4)
C3 C2 C1 114.5(7)
C3 C2 H2 122.7
C1 C2 H2 122.7
C2 C3 C4 123.1(8)
C2 C3 H3 118.5
C4 C3 H3 118.5
C3B C4 C5 120.3(8)
C5 C4 C3 119.1(4)
C3B C4 C7 120.7(8)
C5 C4 C7 118.24(17)
C3 C4 C7 122.3(4)
C6 C5 C4 120.18(18)
C6 C5 H5 119.9
C4 C5 H5 119.9
C1 C6 C5 118.79(17)
C1 C6 H6 120.6
C5 C6 H6 120.6
O8 C7 O9 123.21(15)
O8 C7 C4 127.12(16)
O9 C7 C4 109.65(14)
C7 O9 C10 117.99(13)
O9 C10 C11 103.44(12)
O9 C10 C15 113.07(13)
C11 C10 C15 110.37(13)
O9 C10 H10 109.9
C11 C10 H10 109.9
C15 C10 H10 109.9
N22 C11 C10 105.50(12)
N22 C11 C12 109.57(13)
C10 C11 C12 114.73(13)
N22 C11 H11 109
C10 C11 H11 109
C12 C11 H11 109
C25 C12 C11 110.91(13)
C25 C12 C13 110.63(13)
C11 C12 C13 109.91(13)
C25 C12 H12 108.4
C11 C12 H12 108.4
C13 C12 H12 108.4
O20 C13 C14 112.67(14)
O20 C13 C12 109.68(13)
C14 C13 C12 103.83(12)
O20 C13 H13 110.2
C14 C13 H13 110.2
C12 C13 H13 110.2
O21 C14 C15 123.59(15)
O21 C14 C13 123.85(15)
C15 C14 C13 111.22(13)
O16 C15 C14 112.91(13)
O16 C15 C10 108.24(12)
C14 C15 C10 101.82(12)
O16 C15 H15 111.2
C14 C15 H15 111.2
C10 C15 H15 111.2
C15 O16 C17 114.72(12)
O16 C17 O20 108.95(13)
O16 C17 C18 105.82(14)
O20 C17 C18 105.59(16)
O16 C17 C19 112.08(16)
O20 C17 C19 111.75(15)
C18 C17 C19 112.26(15)
C17 C18 H18A 109.5
C17 C18 H18B 109.5
H18A C18 H18B 109.5
C17 C18 H18C 109.5
H18A C18 H18C 109.5
H18B C18 H18C 109.5
C17 C19 H19A 109.5
C17 C19 H19B 109.5
H19A C19 H19B 109.5
C17 C19 H19C 109.5
H19A C19 H19C 109.5
H19B C19 H19C 109.5
C13 O20 C17 115.62(13)
O23 N22 O24 125.44(17)
O23 N22 C11 117.62(17)
O24 N22 C11 116.93(14)
O26 C25 C29 111.2(2)
O26 C25 O26B 107.0(3)
C29 C25 C29B 118.1(5)
O26B C25 C29B 112.7(5)
O26 C25 C12 125.8(2)
C29 C25 C12 121.8(2)
O26B C25 C12 126.5(2)
C29B C25 C12 119.5(4)
C25 O26 C27 106.4(3)
C28 C27 O26 103.5(4)
C28 C27 H27 128.3
O26 C27 H27 128.3
C27 C28 C29 111.7(4)
C27 C28 H28 124.1
C29 C28 H28 124.2
C25 C29 C28 105.3(3)
C25 C29 H29 127.3
C28 C29 H29 127.3
C25 O26B C27B 103.0(4)
C28B C27B O26B 104.3(8)
C28B C27B H27B 127.8
O26B C27B H27B 127.8
C27B C28B C29B 114.1(10)
C27B C28B H28B 123
C29B C28B H28B 123
C28B C29B C25 103.8(9)
C28B C29B H29B 128.1
C25 C29B H29B 128.1
C1 C2B C3B 126.7(13)
C1 C2B H2B 116.6
C3B C2B H2B 116.6
C4 C3B C2B 114.9(14)
C4 C3B H3B 122.5
C2B C3B H3B 122.5

loop_
_geom_bond_atom_site_label_1
_geom_bond_atom_site_label_2
_geom_bond_distance
C1 C2B 1.224(15)
C1 C6 1.380(3)
C1 C2 1.464(7)
C1 Br1 1.8929(17)
C2 C3 1.347(14)
C2 H2 0.93
C3 C4 1.448(10)
C3 H3 0.93
C4 C3B 1.278(19)
C4 C5 1.392(2)
C4 C7 1.489(2)
C5 C6 1.384(3)
C5 H5 0.93
C6 H6 0.93
C7 O8 1.198(2)
C7 O9 1.362(2)
O9 C10 1.4272(18)
C10 C11 1.532(2)
C10 C15 1.538(2)
C10 H10 0.98
C11 N22 1.520(2)
C11 C12 1.541(2)
C11 H11 0.98
C12 C25 1.489(2)
C12 C13 1.562(2)
C12 H12 0.98
C13 O20 1.416(2)
C13 C14 1.512(2)
C13 H13 0.98
C14 O21 1.211(2)
C14 C15 1.510(2)
C15 O16 1.422(2)
C15 H15 0.98
O16 C17 1.429(2)
C17 O20 1.434(2)
C17 C18 1.512(3)
C17 C19 1.523(2)
C18 H18A 0.96
C18 H18B 0.96
C18 H18C 0.96
C19 H19A 0.96
C19 H19B 0.96
C19 H19C 0.96
N22 O23 1.218(2)
N22 O24 1.223(2)
C25 O26 1.311(5)
C25 C29 1.346(5)
C25 O26B 1.349(6)
C25 C29B 1.397(13)
O26 C27 1.478(5)
C27 C28 1.332(5)
C27 H27 0.93
C28 C29 1.380(6)
C28 H28 0.93
C29 H29 0.93
O26B C27B 1.531(6)
C27B C28B 1.322(8)
C27B H27B 0.93
C28B C29B 1.354(9)
C28B H28B 0.93
C29B H29B 0.93
C2B C3B 1.47(2)
C2B H2B 0.93
C3B H3B 0.93

loop_
_geom_torsion_atom_site_label_1
_geom_torsion_atom_site_label_2
_geom_torsion_atom_site_label_3
_geom_torsion_atom_site_label_4
_geom_torsion
C2B C1 C2 C3 -63(4)
C6 C1 C2 C3 3.4(8)
Br1 C1 C2 C3 178.5(5)
C1 C2 C3 C4 2.3(10)
C2 C3 C4 C3B 93(5)
C2 C3 C4 C5 -5.9(9)
C2 C3 C4 C7 -179.5(6)
C3B C4 C5 C6 -12.4(6)
C3 C4 C5 C6 3.8(5)
C7 C4 C5 C6 177.69(17)
C2B C1 C6 C5 9.8(8)
C2 C1 C6 C5 -5.4(5)
Br1 C1 C6 C5 179.58(15)
C4 C5 C6 C1 1.5(3)
C3B C4 C7 O8 -172.6(6)
C5 C4 C7 O8 -2.8(3)
C3 C4 C7 O8 170.9(4)
C3B C4 C7 O9 9.1(6)
C5 C4 C7 O9 178.95(15)
C3 C4 C7 O9 -7.4(4)
O8 C7 O9 C10 -11.7(2)
C4 C7 O9 C10 166.69(13)
C7 O9 C10 C11 -155.36(13)
C7 O9 C10 C15 85.25(16)
O9 C10 C11 N22 65.68(15)
C15 C10 C11 N22 -173.09(13)
O9 C10 C11 C12 -173.63(13)
C15 C10 C11 C12 -52.40(18)
N22 C11 C12 C25 -69.97(17)
C10 C11 C12 C25 171.60(14)
N22 C11 C12 C13 167.38(13)
C10 C11 C12 C13 48.95(18)
C25 C12 C13 O20 -57.08(17)
C11 C12 C13 O20 65.74(16)
C25 C12 C13 C14 -177.71(13)
C11 C12 C13 C14 -54.90(17)
O20 C13 C14 O21 147.00(15)
C12 C13 C14 O21 -94.40(17)
O20 C13 C14 C15 -45.83(17)
C12 C13 C14 C15 72.77(16)
O21 C14 C15 O16 -151.88(15)
C13 C14 C15 O16 40.91(17)
O21 C14 C15 C10 92.29(18)
C13 C14 C15 C10 -74.92(15)
O9 C10 C15 O16 56.31(16)
C11 C10 C15 O16 -59.01(16)
O9 C10 C15 C14 175.50(13)
C11 C10 C15 C14 60.18(16)
C14 C15 O16 C17 10.90(18)
C10 C15 O16 C17 122.83(14)
C15 O16 C17 O20 -59.18(17)
C15 O16 C17 C18 -172.31(14)
C15 O16 C17 C19 65.02(19)
C14 C13 O20 C17 -1.47(18)
C12 C13 O20 C17 -116.59(14)
O16 C17 O20 C13 53.94(17)
C18 C17 O20 C13 167.21(13)
C19 C17 O20 C13 -70.46(18)
C10 C11 N22 O23 -112.47(17)
C12 C11 N22 O23 123.52(16)
C10 C11 N22 O24 66.15(17)
C12 C11 N22 O24 -57.86(19)
C11 C12 C25 O26 165.8(4)
C13 C12 C25 O26 -72.0(4)
C11 C12 C25 C29 -1.1(3)
C13 C12 C25 C29 121.2(3)
C11 C12 C25 O26B -24.9(4)
C13 C12 C25 O26B 97.4(4)
C11 C12 C25 C29B 169.6(9)
C13 C12 C25 C29B -68.2(9)
C29 C25 O26 C27 -14.1(6)
O26B C25 O26 C27 6.8(6)
C29B C25 O26 C27 150(9)
C12 C25 O26 C27 177.9(3)
C25 O26 C27 C28 8.7(7)
O26 C27 C28 C29 -0.6(6)
O26 C25 C29 C28 13.6(5)
O26B C25 C29 C28 -67.9(8)
C29B C25 C29 C28 11.5(9)
C12 C25 C29 C28 -177.7(2)
C27 C28 C29 C25 -7.5(5)
O26 C25 O26B C27B -0.2(5)
C29 C25 O26B C27B 105.2(9)
C29B C25 O26B C27B -4.8(10)
C12 C25 O26B C27B -171.2(3)
C25 O26B C27B C28B -4.3(8)
O26B C27B C28B C29B 12.5(15)
C27B C28B C29B C25 -15.3(18)
O26 C25 C29B C28B -26(7)
C29 C25 C29B C28B -9.6(16)
O26B C25 C29B C28B 11.9(16)
C12 C25 C29B C28B 179.4(8)
C6 C1 C2B C3B -11.6(16)
C2 C1 C2B C3B 109(5)
Br1 C1 C2B C3B 179.0(9)
C5 C4 C3B C2B 11.1(12)
C3 C4 C3B C2B -78(5)
C7 C4 C3B C2B -179.3(7)
C1 C2B C3B C4 1.0(18)
